data_4123769
loop_
_publ_author_name
'Shopov, Dimitar Y.'
'Rudshteyn, Benjamin'
'Campos, Jes\'us'
'Batista, Victor S.'
'Crabtree, Robert H.'
'Brudvig, Gary W.'

_publ_contact_author
;
 Dr. Robert H. Crabtree           
 The Department of Chemistry 
 Yale University 
 P. O. Box 208107 
 New Haven 
 Connecticut 06520 USA.
;
_publ_section_title
;
 Stable Iridium(IV) Complexes of an Oxidation-Resistant Pyridine-Alkoxide
 Ligand: Highly Divergent Redox Properties Depending on the Isomeric Form
 Adopted.
;
_journal_issue 22
_journal_name_full 'Journal of the American Chemical Society'
_journal_page_first 7243
_journal_page_last 7250
_journal_paper_doi 10.1021/jacs.5b04185
_journal_volume 137
_journal_year 2015
_chemical_formula_sum 'C25 H32 Cl2 F6 Ir N3 O3 P'
_chemical_formula_weight 830.61
_chemical_name_systematic
; 
 ? 
;
_space_group_IT_number 14
_symmetry_cell_setting monoclinic
_symmetry_space_group_name_Hall '-P 2ybc'
_symmetry_space_group_name_H-M 'P 1 21/c 1'
_atom_sites_solution_hydrogens geom
_atom_sites_solution_primary direct
_atom_sites_solution_secondary difmap
_audit_creation_method SHELXL-97
_cell_angle_alpha 90.00
_cell_angle_beta 109.413(8)
_cell_angle_gamma 90.00
_cell_formula_units_Z 8
_cell_length_a 14.734(4)
_cell_length_b 19.6979(4)
_cell_length_c 22.2797(16)
_cell_measurement_reflns_used 191318
_cell_measurement_temperature 293(2)
_cell_measurement_theta_max 27.6
_cell_measurement_theta_min 3.1
_cell_volume 6098.6(17)
_computing_cell_refinement 'CrystalClear-SM Expert 2.0 r12 '
_computing_data_collection 'CrystalClear-SM Expert 2.0 r12 '
_computing_data_reduction 'CrystalClear-SM Expert 2.0 r12 '
_computing_molecular_graphics 'Olex2 (Dolomanov et al., 2009)'
_computing_publication_material 'Olex2 (Dolomanov et al., 2009)'
_computing_structure_refinement 'olex2.refine (Bourhis et al., 2013)'
_computing_structure_solution 'olex2.solve (Bourhis et al., 2013)'
_diffrn_ambient_temperature 293(2)
_diffrn_detector_area_resol_mean 10
_diffrn_measured_fraction_theta_full 0.998
_diffrn_measured_fraction_theta_max 0.998
_diffrn_measurement_device_type 'Rigaku R-AXIS RAPID imaging plate'
_diffrn_measurement_method \w
_diffrn_radiation_monochromator graphite
_diffrn_radiation_source 'fine-focus sealed tube'
_diffrn_radiation_type MoK\a
_diffrn_radiation_wavelength 0.71075
_diffrn_reflns_av_R_equivalents 0.0500
_diffrn_reflns_av_sigmaI/netI 0.0173
_diffrn_reflns_limit_h_max 19
_diffrn_reflns_limit_h_min -18
_diffrn_reflns_limit_k_max 25
_diffrn_reflns_limit_k_min -25
_diffrn_reflns_limit_l_max 28
_diffrn_reflns_limit_l_min -28
_diffrn_reflns_number 242318
_diffrn_reflns_theta_full 27.49
_diffrn_reflns_theta_max 27.49
_diffrn_reflns_theta_min 3.09
_exptl_absorpt_coefficient_mu 4.675
_exptl_absorpt_correction_T_max 1.000
_exptl_absorpt_correction_T_min 0.511
_exptl_absorpt_correction_type multi-scan
_exptl_absorpt_process_details 'Jacobson, R. (1998) Private Communication'
_exptl_crystal_colour Red
_exptl_crystal_density_diffrn 1.809
_exptl_crystal_density_method 'not measured'
_exptl_crystal_description Block
_exptl_crystal_F_000 3256
_exptl_crystal_size_max 0.3
_exptl_crystal_size_mid 0.3
_exptl_crystal_size_min 0.1
_refine_diff_density_max 0.742
_refine_diff_density_min -0.527
_refine_diff_density_rms 0.080
_refine_ls_extinction_method none
_refine_ls_goodness_of_fit_ref 1.053
_refine_ls_hydrogen_treatment constr
_refine_ls_matrix_type full
_refine_ls_number_parameters 751
_refine_ls_number_reflns 13957
_refine_ls_number_restraints 0
_refine_ls_restrained_S_all 1.053
_refine_ls_R_factor_all 0.0223
_refine_ls_R_factor_gt 0.0195
_refine_ls_shift/su_max 0.005
_refine_ls_shift/su_mean 0.000
_refine_ls_structure_factor_coef Fsqd
_refine_ls_weighting_details 'calc w=1/[\s^2^(Fo^2^)+(0.0098P)^2^+10.6985P] where P=(Fo^2^+2Fc^2^)/3'
_refine_ls_weighting_scheme calc
_refine_ls_wR_factor_gt 0.0383
_refine_ls_wR_factor_ref 0.0390
_reflns_number_gt 13052
_reflns_number_total 13957
_reflns_threshold_expression >2sigma(I)
_cod_data_source_file ja5b04185_si_003.cif
_cod_data_source_block mer
_cod_depositor_comments
;
The following automatic conversions were performed:

'_symmetry_cell_setting' value 'Monoclinic' changed to 'monoclinic'
according to
/usr/data/users/saulius/crontab/automatic-downloads/rss-feeds/ACS/lib/dictionaries/cif_core.dic
dictionary named 'cif_core.dic' version 2.4.2 from 2011-04-26.

'_exptl_absorpt_correction_type' value 'Multi-scan' changed to
'multi-scan' according to
/usr/data/users/saulius/crontab/automatic-downloads/rss-feeds/ACS/lib/dictionaries/cif_core.dic
dictionary named 'cif_core.dic' version 2.4.2 from 2011-04-26.

Automatic conversion script
Id: cif_fix_values 3271 2015-04-21 07:52:19Z andrius 

 Adding full bibliography for 4123768--4123770.cif.
;
_cod_original_sg_symbol_H-M 'P 21/c'
_cod_database_code 4123769

loop_
_symmetry_equiv_pos_as_xyz
'x, y, z'
'-x, y+1/2, -z+1/2'
'-x, -y, -z'
'x, -y-1/2, z-1/2'

loop_
_atom_site_label
_atom_site_type_symbol
_atom_site_fract_x
_atom_site_fract_y
_atom_site_fract_z
_atom_site_U_iso_or_equiv
_atom_site_adp_type
_atom_site_occupancy
_atom_site_symmetry_multiplicity
_atom_site_calc_flag
_atom_site_refinement_flags
Ir1A Ir 0.133430(6) 0.449432(4) 0.661535(4) 0.01065(2) Uani 1 1 d .
Ir1B Ir 0.727362(6) 0.909802(4) 0.350159(4) 0.01211(2) Uani 1 1 d .
N1A N 0.24015(13) 0.49227(9) 0.63560(9) 0.0121(4) Uani 1 1 d .
N2A N 0.01933(13) 0.40096(9) 0.67482(9) 0.0119(4) Uani 1 1 d .
N3A N 0.11421(13) 0.53365(10) 0.71125(9) 0.0143(4) Uani 1 1 d .
N1B N 0.85994(14) 0.95272(10) 0.38451(9) 0.0151(4) Uani 1 1 d .
N2B N 0.59885(14) 0.86056(10) 0.32814(9) 0.0150(4) Uani 1 1 d .
N3B N 0.66072(13) 0.99431(10) 0.29917(9) 0.0153(4) Uani 1 1 d .
O1A O 0.16937(11) 0.36916(8) 0.62490(8) 0.0140(3) Uani 1 1 d .
O2A O 0.03306(11) 0.48058(8) 0.58519(7) 0.0135(3) Uani 1 1 d .
O3A O 0.21714(11) 0.42559(8) 0.74944(7) 0.0149(3) Uani 1 1 d .
O1B O 0.79791(11) 0.82896(8) 0.38819(8) 0.0155(3) Uani 1 1 d .
O2B O 0.69209(11) 0.93685(8) 0.42398(7) 0.0155(3) Uani 1 1 d .
O3B O 0.73570(12) 0.88903(8) 0.26490(8) 0.0169(3) Uani 1 1 d .
C1A C 0.25904(17) 0.55953(11) 0.63474(11) 0.0161(5) Uani 1 1 d .
H1A H 0.2221 0.5903 0.6483 0.019 Uiso 1 1 calc R
C2A C 0.33133(17) 0.58329(12) 0.61427(11) 0.0181(5) Uani 1 1 d .
H2A H 0.3432 0.6296 0.6138 0.022 Uiso 1 1 calc R
C3A C 0.38623(17) 0.53720(12) 0.59437(12) 0.0188(5) Uani 1 1 d .
H3A H 0.4365 0.5523 0.5813 0.023 Uiso 1 1 calc R
C4A C 0.36595(17) 0.46832(12) 0.59405(12) 0.0182(5) Uani 1 1 d .
H4A H 0.4024 0.4370 0.5807 0.022 Uiso 1 1 calc R
C5A C 0.29062(16) 0.44664(11) 0.61388(11) 0.0142(4) Uani 1 1 d .
C6A C 0.25876(16) 0.37321(11) 0.61217(11) 0.0148(4) Uani 1 1 d .
C7A C 0.24110(18) 0.34335(12) 0.54592(12) 0.0201(5) Uani 1 1 d .
H7A1 H 0.2214 0.2968 0.5454 0.030 Uiso 1 1 calc R
H7A2 H 0.2993 0.3457 0.5356 0.030 Uiso 1 1 calc R
H7A3 H 0.1915 0.3688 0.5152 0.030 Uiso 1 1 calc R
C8A C 0.33360(17) 0.33123(12) 0.66248(12) 0.0196(5) Uani 1 1 d .
H8A1 H 0.3468 0.3522 0.7034 0.029 Uiso 1 1 calc R
H8A2 H 0.3918 0.3289 0.6521 0.029 Uiso 1 1 calc R
H8A3 H 0.3092 0.2862 0.6635 0.029 Uiso 1 1 calc R
C9A C 0.02036(17) 0.36843(12) 0.72805(11) 0.0168(5) Uani 1 1 d .
H9A H 0.0771 0.3672 0.7626 0.020 Uiso 1 1 calc R
C10A C -0.06030(18) 0.33699(13) 0.73275(12) 0.0201(5) Uani 1 1 d .
H10A H -0.0585 0.3148 0.7700 0.024 Uiso 1 1 calc R
C11A C -0.14486(17) 0.33902(12) 0.68052(12) 0.0200(5) Uani 1 1 d .
H11A H -0.2005 0.3184 0.6826 0.024 Uiso 1 1 calc R
C12A C -0.14550(16) 0.37173(12) 0.62583(12) 0.0172(5) Uani 1 1 d .
H12A H -0.2013 0.3728 0.5905 0.021 Uiso 1 1 calc R
C13A C -0.06209(16) 0.40327(11) 0.62368(11) 0.0139(4) Uani 1 1 d .
C14A C -0.05318(16) 0.44025(12) 0.56620(11) 0.0141(4) Uani 1 1 d .
C15A C -0.04764(18) 0.38804(12) 0.51652(11) 0.0194(5) Uani 1 1 d .
H15A H -0.0415 0.4112 0.4801 0.029 Uiso 1 1 calc R
H15B H -0.1051 0.3610 0.5037 0.029 Uiso 1 1 calc R
H15C H 0.0072 0.3592 0.5346 0.029 Uiso 1 1 calc R
C16A C -0.13740(17) 0.48885(13) 0.53757(12) 0.0200(5) Uani 1 1 d .
H16A H -0.1424 0.5194 0.5699 0.030 Uiso 1 1 calc R
H16B H -0.1959 0.4633 0.5210 0.030 Uiso 1 1 calc R
H16C H -0.1267 0.5144 0.5038 0.030 Uiso 1 1 calc R
C17A C 0.04946(16) 0.58374(12) 0.68709(12) 0.0170(5) Uani 1 1 d .
H17A H 0.0062 0.5794 0.6460 0.020 Uiso 1 1 calc R
C18A C 0.04606(18) 0.64086(12) 0.72178(12) 0.0207(5) Uani 1 1 d .
H18A H 0.0010 0.6747 0.7044 0.025 Uiso 1 1 calc R
C19A C 0.11072(19) 0.64735(13) 0.78301(13) 0.0240(5) Uani 1 1 d .
H19A H 0.1099 0.6858 0.8071 0.029 Uiso 1 1 calc R
C20A C 0.17651(19) 0.59595(13) 0.80791(12) 0.0228(5) Uani 1 1 d .
H20A H 0.2200 0.5995 0.8490 0.027 Uiso 1 1 calc R
C21A C 0.17745(16) 0.53902(12) 0.77128(11) 0.0153(5) Uani 1 1 d .
C22A C 0.24772(17) 0.48003(12) 0.79330(11) 0.0167(5) Uani 1 1 d .
C23A C 0.34967(18) 0.50279(13) 0.79830(13) 0.0247(6) Uani 1 1 d .
H23A H 0.3932 0.4652 0.8119 0.037 Uiso 1 1 calc R
H23B H 0.3698 0.5390 0.8287 0.037 Uiso 1 1 calc R
H23C H 0.3497 0.5183 0.7575 0.037 Uiso 1 1 calc R
C24A C 0.2470(2) 0.45394(14) 0.85786(12) 0.0259(6) Uani 1 1 d .
H24A H 0.1827 0.4413 0.8547 0.039 Uiso 1 1 calc R
H24B H 0.2695 0.4890 0.8892 0.039 Uiso 1 1 calc R
H24C H 0.2885 0.4151 0.8701 0.039 Uiso 1 1 calc R
C25A C 0.69706(18) 0.18125(13) 0.49512(13) 0.0234(5) Uani 1 1 d .
H25A H 0.6399 0.1970 0.5033 0.028 Uiso 1 1 calc R
H25B H 0.6952 0.1987 0.4540 0.028 Uiso 1 1 calc R
C1B C 0.87973(18) 1.01984(12) 0.38650(12) 0.0183(5) Uani 1 1 d .
H1B H 0.8294 1.0506 0.3712 0.022 Uiso 1 1 calc R
C2B C 0.97270(18) 1.04384(12) 0.41062(12) 0.0209(5) Uani 1 1 d .
H2B H 0.9853 1.0901 0.4110 0.025 Uiso 1 1 calc R
C3B C 1.04718(18) 0.99755(13) 0.43437(13) 0.0225(5) Uani 1 1 d .
H3B H 1.1105 1.0126 0.4507 0.027 Uiso 1 1 calc R
C4B C 1.02657(17) 0.92901(12) 0.43356(12) 0.0204(5) Uani 1 1 d .
H4B H 1.0759 0.8977 0.4496 0.024 Uiso 1 1 calc R
C5B C 0.93126(16) 0.90707(11) 0.40850(11) 0.0155(5) Uani 1 1 d .
C6B C 0.90061(16) 0.83319(11) 0.40641(11) 0.0152(5) Uani 1 1 d .
C7B C 0.94244(18) 0.80143(13) 0.47226(12) 0.0225(5) Uani 1 1 d .
H7B1 H 0.9200 0.8259 0.5018 0.034 Uiso 1 1 calc R
H7B2 H 1.0114 0.8034 0.4858 0.034 Uiso 1 1 calc R
H7B3 H 0.9223 0.7549 0.4706 0.034 Uiso 1 1 calc R
C8B C 0.93132(18) 0.79392(13) 0.35692(13) 0.0218(5) Uani 1 1 d .
H8B1 H 0.9072 0.7483 0.3538 0.033 Uiso 1 1 calc R
H8B2 H 1.0003 0.7930 0.3697 0.033 Uiso 1 1 calc R
H8B3 H 0.9057 0.8158 0.3163 0.033 Uiso 1 1 calc R
C9B C 0.55064(17) 0.83216(12) 0.27134(11) 0.0183(5) Uani 1 1 d .
H9B H 0.5767 0.8341 0.2386 0.022 Uiso 1 1 calc R
C10B C 0.46331(18) 0.80020(12) 0.26096(12) 0.0223(5) Uani 1 1 d .
H10B H 0.4303 0.7812 0.2215 0.027 Uiso 1 1 calc R
C11B C 0.42577(18) 0.79688(13) 0.31008(13) 0.0237(5) Uani 1 1 d .
H11B H 0.3673 0.7753 0.3040 0.028 Uiso 1 1 calc R
C12B C 0.47575(17) 0.82584(12) 0.36837(12) 0.0207(5) Uani 1 1 d .
H12B H 0.4513 0.8236 0.4018 0.025 Uiso 1 1 calc R
C13B C 0.56264(17) 0.85829(12) 0.37636(11) 0.0167(5) Uani 1 1 d .
C14B C 0.62356(16) 0.89297(12) 0.43752(11) 0.0160(5) Uani 1 1 d .
C15B C 0.67798(18) 0.83915(13) 0.48636(12) 0.0204(5) Uani 1 1 d .
H15D H 0.7182 0.8128 0.4690 0.031 Uiso 1 1 calc R
H15E H 0.6326 0.8098 0.4959 0.031 Uiso 1 1 calc R
H15F H 0.7171 0.8612 0.5246 0.031 Uiso 1 1 calc R
C16B C 0.56136(18) 0.93663(13) 0.46510(12) 0.0217(5) Uani 1 1 d .
H16D H 0.6019 0.9611 0.5014 0.033 Uiso 1 1 calc R
H16E H 0.5182 0.9080 0.4778 0.033 Uiso 1 1 calc R
H16F H 0.5249 0.9682 0.4334 0.033 Uiso 1 1 calc R
C17B C 0.61176(16) 1.04148(12) 0.32008(12) 0.0188(5) Uani 1 1 d .
H17B H 0.6039 1.0357 0.3595 0.023 Uiso 1 1 calc R
C18B C 0.57315(17) 1.09810(12) 0.28421(12) 0.0208(5) Uani 1 1 d .
H18B H 0.5389 1.1299 0.2989 0.025 Uiso 1 1 calc R
C19B C 0.58638(17) 1.10669(13) 0.22580(13) 0.0230(5) Uani 1 1 d .
H19B H 0.5618 1.1448 0.2011 0.028 Uiso 1 1 calc R
C20B C 0.63616(18) 1.05840(12) 0.20464(12) 0.0214(5) Uani 1 1 d .
H20B H 0.6451 1.0637 0.1655 0.026 Uiso 1 1 calc R
C21B C 0.67300(16) 1.00171(12) 0.24196(11) 0.0167(5) Uani 1 1 d .
C22B C 0.72835(18) 0.94503(12) 0.22295(11) 0.0188(5) Uani 1 1 d .
C23B C 0.82814(19) 0.96970(14) 0.22559(13) 0.0255(6) Uani 1 1 d .
H23D H 0.8629 0.9855 0.2678 0.038 Uiso 1 1 calc R
H23E H 0.8214 1.0061 0.1958 0.038 Uiso 1 1 calc R
H23F H 0.8627 0.9329 0.2149 0.038 Uiso 1 1 calc R
C24B C 0.6721(2) 0.92009(14) 0.15535(12) 0.0273(6) Uani 1 1 d .
H24D H 0.7063 0.8833 0.1443 0.041 Uiso 1 1 calc R
H24E H 0.6653 0.9566 0.1257 0.041 Uiso 1 1 calc R
H24F H 0.6095 0.9048 0.1538 0.041 Uiso 1 1 calc R
C25B C 0.73489(19) 0.73305(14) 0.20415(13) 0.0254(6) Uani 1 1 d .
H25C H 0.7556 0.6936 0.2313 0.031 Uiso 1 1 calc R
H25D H 0.7397 0.7724 0.2312 0.031 Uiso 1 1 calc R
P1A P 0.44341(4) 0.83611(3) 0.96817(3) 0.01820(12) Uani 1 1 d .
P1B P 0.18989(4) 0.72566(3) 0.14196(3) 0.01792(12) Uani 1 1 d .
F1A F 0.37618(12) 0.83069(8) 1.01119(8) 0.0337(4) Uani 1 1 d .
F2A F 0.39817(14) 0.90894(8) 0.94393(8) 0.0403(4) Uani 1 1 d .
F3A F 0.36098(11) 0.80082(9) 0.91028(7) 0.0308(4) Uani 1 1 d .
F4A F 0.48712(12) 0.76246(8) 0.99200(8) 0.0328(4) Uani 1 1 d .
F5A F 0.52520(12) 0.87110(10) 1.02483(9) 0.0433(5) Uani 1 1 d .
F6A F 0.50899(12) 0.84028(9) 0.92376(8) 0.0370(4) Uani 1 1 d .
F1B F 0.20566(12) 0.66345(9) 0.19082(8) 0.0360(4) Uani 1 1 d .
F2B F 0.07823(10) 0.72862(8) 0.13568(7) 0.0283(3) Uani 1 1 d .
F3B F 0.16515(11) 0.67242(8) 0.08441(7) 0.0268(3) Uani 1 1 d .
F4B F 0.30208(10) 0.72214(8) 0.14809(7) 0.0256(3) Uani 1 1 d .
F5B F 0.21590(13) 0.77744(10) 0.20021(9) 0.0454(5) Uani 1 1 d .
F6B F 0.17511(12) 0.78667(8) 0.09315(8) 0.0374(4) Uani 1 1 d .
Cl1A Cl 0.80034(5) 0.21282(3) 0.55469(3) 0.02888(14) Uani 1 1 d .
Cl2A Cl 0.69713(6) 0.09131(4) 0.49318(4) 0.03779(17) Uani 1 1 d .
Cl1B Cl 0.61385(5) 0.72212(4) 0.15470(3) 0.03388(15) Uani 1 1 d .
Cl2B Cl 0.81140(5) 0.74433(4) 0.15758(3) 0.03243(15) Uani 1 1 d .

loop_
_atom_site_aniso_label
_atom_site_aniso_U_11
_atom_site_aniso_U_22
_atom_site_aniso_U_33
_atom_site_aniso_U_23
_atom_site_aniso_U_13
_atom_site_aniso_U_12
Ir1A 0.01011(4) 0.01046(4) 0.01122(4) 0.00054(3) 0.00334(3) -0.00049(3)
Ir1B 0.01143(4) 0.01076(4) 0.01278(4) -0.00034(3) 0.00218(3) 0.00009(3)
N1A 0.0117(9) 0.0114(9) 0.0124(9) 0.0003(7) 0.0030(7) -0.0005(7)
N2A 0.0130(9) 0.0099(9) 0.0134(9) -0.0002(7) 0.0052(7) 0.0000(7)
N3A 0.0146(9) 0.0144(9) 0.0154(10) 0.0013(7) 0.0068(8) -0.0020(7)
N1B 0.0154(9) 0.0138(9) 0.0157(10) -0.0003(8) 0.0047(8) -0.0009(7)
N2B 0.0149(9) 0.0125(9) 0.0157(10) 0.0002(7) 0.0025(8) 0.0006(7)
N3B 0.0127(9) 0.0141(9) 0.0165(10) -0.0003(8) 0.0013(8) 0.0001(7)
O1A 0.0115(7) 0.0140(8) 0.0183(8) -0.0016(6) 0.0071(6) -0.0018(6)
O2A 0.0119(7) 0.0149(8) 0.0125(8) 0.0007(6) 0.0023(6) -0.0021(6)
O3A 0.0151(8) 0.0132(8) 0.0135(8) 0.0001(6) 0.0007(6) 0.0010(6)
O1B 0.0121(8) 0.0126(8) 0.0200(8) 0.0016(6) 0.0028(7) 0.0003(6)
O2B 0.0160(8) 0.0158(8) 0.0141(8) -0.0010(6) 0.0042(7) -0.0031(6)
O3B 0.0217(8) 0.0136(8) 0.0155(8) 0.0028(6) 0.0062(7) 0.0033(7)
C1A 0.0178(11) 0.0124(11) 0.0167(11) -0.0015(9) 0.0040(9) -0.0005(9)
C2A 0.0194(12) 0.0164(11) 0.0184(12) 0.0019(9) 0.0061(10) -0.0043(9)
C3A 0.0144(11) 0.0208(12) 0.0216(12) 0.0032(10) 0.0062(10) -0.0035(9)
C4A 0.0160(11) 0.0193(12) 0.0208(12) -0.0010(9) 0.0082(10) 0.0016(9)
C5A 0.0125(10) 0.0135(11) 0.0147(11) 0.0017(9) 0.0020(9) 0.0010(8)
C6A 0.0112(10) 0.0125(11) 0.0217(12) 0.0003(9) 0.0066(9) -0.0003(8)
C7A 0.0222(12) 0.0157(11) 0.0239(13) -0.0045(10) 0.0098(10) -0.0007(9)
C8A 0.0142(11) 0.0175(12) 0.0265(13) 0.0064(10) 0.0059(10) 0.0030(9)
C9A 0.0184(11) 0.0173(11) 0.0148(11) 0.0023(9) 0.0057(9) 0.0014(9)
C10A 0.0221(12) 0.0209(12) 0.0190(12) 0.0025(10) 0.0094(10) -0.0029(10)
C11A 0.0176(12) 0.0189(12) 0.0266(13) -0.0013(10) 0.0115(10) -0.0052(9)
C12A 0.0133(11) 0.0169(11) 0.0209(12) -0.0018(9) 0.0049(9) -0.0013(9)
C13A 0.0142(11) 0.0130(10) 0.0132(11) -0.0008(8) 0.0027(9) 0.0004(8)
C14A 0.0118(10) 0.0169(11) 0.0120(11) 0.0005(9) 0.0016(9) -0.0024(9)
C15A 0.0220(12) 0.0210(12) 0.0158(12) -0.0030(9) 0.0068(10) -0.0031(10)
C16A 0.0149(11) 0.0225(12) 0.0191(12) 0.0012(10) 0.0008(10) 0.0024(10)
C17A 0.0138(11) 0.0171(11) 0.0205(12) 0.0018(9) 0.0064(9) -0.0004(9)
C18A 0.0196(12) 0.0161(12) 0.0292(14) 0.0003(10) 0.0120(11) 0.0029(9)
C19A 0.0291(14) 0.0190(12) 0.0269(14) -0.0040(10) 0.0132(11) -0.0004(10)
C20A 0.0266(13) 0.0233(13) 0.0170(12) -0.0037(10) 0.0054(10) -0.0025(10)
C21A 0.0158(11) 0.0158(11) 0.0150(11) 0.0004(9) 0.0060(9) -0.0016(9)
C22A 0.0181(11) 0.0156(11) 0.0139(11) -0.0001(9) 0.0021(9) 0.0011(9)
C23A 0.0188(12) 0.0242(13) 0.0255(14) -0.0029(11) 0.0001(11) -0.0015(10)
C24A 0.0344(15) 0.0251(13) 0.0152(12) 0.0006(10) 0.0043(11) 0.0038(11)
C25A 0.0209(12) 0.0227(13) 0.0259(13) 0.0021(10) 0.0069(11) 0.0020(10)
C1B 0.0204(12) 0.0138(11) 0.0216(12) 0.0002(9) 0.0081(10) 0.0002(9)
C2B 0.0210(12) 0.0157(11) 0.0259(13) -0.0008(10) 0.0077(10) -0.0043(9)
C3B 0.0172(12) 0.0224(13) 0.0282(14) -0.0030(10) 0.0081(11) -0.0053(10)
C4B 0.0158(11) 0.0177(12) 0.0267(13) -0.0010(10) 0.0059(10) 0.0008(9)
C5B 0.0158(11) 0.0133(11) 0.0182(11) -0.0003(9) 0.0066(9) 0.0004(9)
C6B 0.0112(10) 0.0129(11) 0.0188(12) -0.0003(9) 0.0014(9) -0.0011(8)
C7B 0.0196(12) 0.0205(12) 0.0230(13) 0.0051(10) 0.0012(10) -0.0010(10)
C8B 0.0169(12) 0.0188(12) 0.0301(14) -0.0054(10) 0.0083(11) 0.0000(9)
C9B 0.0202(12) 0.0164(11) 0.0144(11) 0.0008(9) 0.0007(9) 0.0005(9)
C10B 0.0214(12) 0.0180(12) 0.0200(12) -0.0016(10) -0.0034(10) -0.0028(10)
C11B 0.0167(12) 0.0203(12) 0.0290(14) 0.0027(10) 0.0010(11) -0.0045(10)
C12B 0.0177(12) 0.0194(12) 0.0242(13) 0.0033(10) 0.0060(10) -0.0015(10)
C13B 0.0174(11) 0.0130(11) 0.0175(12) 0.0037(9) 0.0030(9) 0.0026(9)
C14B 0.0144(11) 0.0173(11) 0.0174(12) 0.0016(9) 0.0066(9) -0.0010(9)
C15B 0.0207(12) 0.0204(12) 0.0178(12) 0.0029(10) 0.0034(10) 0.0002(10)
C16B 0.0208(12) 0.0233(13) 0.0241(13) -0.0028(10) 0.0114(11) 0.0003(10)
C17B 0.0136(11) 0.0187(12) 0.0229(13) -0.0022(10) 0.0046(10) -0.0006(9)
C18B 0.0137(11) 0.0168(12) 0.0300(14) -0.0019(10) 0.0046(10) 0.0023(9)
C19B 0.0169(12) 0.0168(12) 0.0291(14) 0.0046(10) -0.0007(10) 0.0013(9)
C20B 0.0217(12) 0.0193(12) 0.0199(12) 0.0031(10) 0.0023(10) -0.0004(10)
C21B 0.0141(11) 0.0169(11) 0.0166(11) 0.0000(9) 0.0019(9) -0.0020(9)
C22B 0.0237(12) 0.0169(11) 0.0163(12) 0.0027(9) 0.0074(10) 0.0017(10)
C23B 0.0279(14) 0.0240(13) 0.0294(14) 0.0048(11) 0.0158(12) 0.0030(11)
C24B 0.0393(16) 0.0244(13) 0.0154(12) 0.0006(10) 0.0055(11) 0.0026(12)
C25B 0.0264(14) 0.0222(13) 0.0256(14) 0.0000(11) 0.0058(11) 0.0009(11)
P1A 0.0178(3) 0.0197(3) 0.0175(3) -0.0026(2) 0.0064(2) -0.0014(2)
P1B 0.0180(3) 0.0187(3) 0.0149(3) 0.0005(2) 0.0025(2) 0.0003(2)
F1A 0.0434(10) 0.0314(9) 0.0387(10) -0.0064(7) 0.0303(8) -0.0018(7)
F2A 0.0653(12) 0.0249(9) 0.0322(9) 0.0058(7) 0.0183(9) 0.0127(8)
F3A 0.0180(7) 0.0425(10) 0.0283(8) -0.0150(7) 0.0027(6) -0.0004(7)
F4A 0.0417(10) 0.0279(8) 0.0288(9) 0.0012(7) 0.0117(8) 0.0135(7)
F5A 0.0312(9) 0.0508(11) 0.0386(10) -0.0245(9) -0.0008(8) -0.0068(8)
F6A 0.0378(10) 0.0397(10) 0.0453(10) -0.0099(8) 0.0296(9) -0.0142(8)
F1B 0.0332(9) 0.0463(10) 0.0316(9) 0.0226(8) 0.0148(8) 0.0146(8)
F2B 0.0190(7) 0.0403(9) 0.0253(8) 0.0041(7) 0.0067(6) 0.0063(7)
F3B 0.0236(8) 0.0294(8) 0.0276(8) -0.0101(7) 0.0091(7) -0.0089(6)
F4B 0.0162(7) 0.0323(8) 0.0259(8) -0.0063(7) 0.0038(6) -0.0046(6)
F5B 0.0354(10) 0.0557(12) 0.0367(10) -0.0287(9) 0.0005(8) 0.0092(9)
F6B 0.0362(9) 0.0262(9) 0.0439(10) 0.0179(8) 0.0053(8) -0.0015(7)
Cl1A 0.0256(3) 0.0260(3) 0.0294(3) -0.0060(3) 0.0016(3) 0.0038(3)
Cl2A 0.0441(4) 0.0233(3) 0.0390(4) 0.0008(3) 0.0045(3) -0.0082(3)
Cl1B 0.0281(3) 0.0349(4) 0.0337(4) -0.0059(3) 0.0035(3) -0.0006(3)
Cl2B 0.0343(4) 0.0296(3) 0.0347(4) 0.0061(3) 0.0132(3) 0.0002(3)

loop_
_atom_type_symbol
_atom_type_description
_atom_type_scat_dispersion_real
_atom_type_scat_dispersion_imag
_atom_type_scat_source
C C 0.0033 0.0016 'International Tables Vol C Tables 4.2.6.8 and 6.1.1.4'
H H 0.0000 0.0000 'International Tables Vol C Tables 4.2.6.8 and 6.1.1.4'
Cl Cl 0.1484 0.1585 'International Tables Vol C Tables 4.2.6.8 and 6.1.1.4'
F F 0.0171 0.0103 'International Tables Vol C Tables 4.2.6.8 and 6.1.1.4'
Ir Ir -1.4442 7.9887 'International Tables Vol C Tables 4.2.6.8 and 6.1.1.4'
N N 0.0061 0.0033 'International Tables Vol C Tables 4.2.6.8 and 6.1.1.4'
O O 0.0106 0.0060 'International Tables Vol C Tables 4.2.6.8 and 6.1.1.4'
P P 0.1023 0.0942 'International Tables Vol C Tables 4.2.6.8 and 6.1.1.4'

loop_
_geom_angle_atom_site_label_1
_geom_angle_atom_site_label_2
_geom_angle_atom_site_label_3
_geom_angle
O1A Ir1A O2A 97.13(7)
O1A Ir1A O3A 93.17(7)
O2A Ir1A O3A 167.39(6)
O1A Ir1A N1A 82.70(7)
O2A Ir1A N1A 93.19(7)
O3A Ir1A N1A 95.32(7)
O1A Ir1A N2A 91.90(7)
O2A Ir1A N2A 81.41(7)
O3A Ir1A N2A 91.02(7)
N1A Ir1A N2A 171.87(7)
O1A Ir1A N3A 171.57(7)
O2A Ir1A N3A 90.90(7)
O3A Ir1A N3A 79.21(7)
N1A Ir1A N3A 94.36(7)
N2A Ir1A N3A 91.82(7)
O1B Ir1B O2B 96.32(7)
O1B Ir1B O3B 93.11(7)
O2B Ir1B O3B 168.01(7)
O1B Ir1B N1B 82.43(7)
O2B Ir1B N1B 93.49(7)
O3B Ir1B N1B 95.09(7)
O1B Ir1B N2B 91.98(7)
O2B Ir1B N2B 81.18(7)
O3B Ir1B N2B 91.12(7)
N1B Ir1B N2B 171.85(8)
O1B Ir1B N3B 171.65(7)
O2B Ir1B N3B 91.85(7)
O3B Ir1B N3B 79.02(7)
N1B Ir1B N3B 95.36(8)
N2B Ir1B N3B 90.99(8)
C1A N1A C5A 120.26(19)
C1A N1A Ir1A 126.33(15)
C5A N1A Ir1A 113.27(15)
C9A N2A C13A 120.4(2)
C9A N2A Ir1A 125.70(16)
C13A N2A Ir1A 113.90(15)
C17A N3A C21A 119.9(2)
C17A N3A Ir1A 125.18(16)
C21A N3A Ir1A 114.81(15)
C5B N1B C1B 120.5(2)
C5B N1B Ir1B 113.35(15)
C1B N1B Ir1B 126.14(16)
C9B N2B C13B 120.6(2)
C9B N2B Ir1B 125.49(16)
C13B N2B Ir1B 113.95(15)
C17B N3B C21B 120.3(2)
C17B N3B Ir1B 125.05(17)
C21B N3B Ir1B 114.59(15)
C6A O1A Ir1A 115.80(13)
C14A O2A Ir1A 115.07(13)
C22A O3A Ir1A 116.71(13)
C6B O1B Ir1B 116.04(13)
C14B O2B Ir1B 114.50(13)
C22B O3B Ir1B 116.87(14)
N1A C1A C2A 121.6(2)
N1A C1A H1A 119.2
C2A C1A H1A 119.2
C1A C2A C3A 118.9(2)
C1A C2A H2A 120.5
C3A C2A H2A 120.5
C2A C3A C4A 119.7(2)
C2A C3A H3A 120.2
C4A C3A H3A 120.2
C3A C4A C5A 119.4(2)
C3A C4A H4A 120.3
C5A C4A H4A 120.3
N1A C5A C4A 120.0(2)
N1A C5A C6A 116.07(19)
C4A C5A C6A 123.9(2)
O1A C6A C5A 110.11(18)
O1A C6A C7A 107.20(18)
C5A C6A C7A 110.05(19)
O1A C6A C8A 108.07(18)
C5A C6A C8A 110.84(19)
C7A C6A C8A 110.48(19)
C6A C7A H7A1 109.5
C6A C7A H7A2 109.5
H7A1 C7A H7A2 109.5
C6A C7A H7A3 109.5
H7A1 C7A H7A3 109.5
H7A2 C7A H7A3 109.5
C6A C8A H8A1 109.5
C6A C8A H8A2 109.5
H8A1 C8A H8A2 109.5
C6A C8A H8A3 109.5
H8A1 C8A H8A3 109.5
H8A2 C8A H8A3 109.5
N2A C9A C10A 121.7(2)
N2A C9A H9A 119.1
C10A C9A H9A 119.1
C9A C10A C11A 118.6(2)
C9A C10A H10A 120.7
C11A C10A H10A 120.7
C12A C11A C10A 119.6(2)
C12A C11A H11A 120.2
C10A C11A H11A 120.2
C11A C12A C13A 119.6(2)
C11A C12A H12A 120.2
C13A C12A H12A 120.2
N2A C13A C12A 120.1(2)
N2A C13A C14A 115.21(19)
C12A C13A C14A 124.7(2)
O2A C14A C13A 109.45(17)
O2A C14A C16A 107.00(18)
C13A C14A C16A 111.54(19)
O2A C14A C15A 109.22(18)
C13A C14A C15A 109.13(19)
C16A C14A C15A 110.45(19)
C14A C15A H15A 109.5
C14A C15A H15B 109.5
H15A C15A H15B 109.5
C14A C15A H15C 109.5
H15A C15A H15C 109.5
H15B C15A H15C 109.5
C14A C16A H16A 109.5
C14A C16A H16B 109.5
H16A C16A H16B 109.5
C14A C16A H16C 109.5
H16A C16A H16C 109.5
H16B C16A H16C 109.5
N3A C17A C18A 121.7(2)
N3A C17A H17A 119.2
C18A C17A H17A 119.2
C17A C18A C19A 119.1(2)
C17A C18A H18A 120.4
C19A C18A H18A 120.4
C20A C19A C18A 119.2(2)
C20A C19A H19A 120.4
C18A C19A H19A 120.4
C19A C20A C21A 119.8(2)
C19A C20A H20A 120.1
C21A C20A H20A 120.1
N3A C21A C20A 120.3(2)
N3A C21A C22A 115.4(2)
C20A C21A C22A 124.3(2)
O3A C22A C21A 109.14(18)
O3A C22A C24A 107.07(19)
C21A C22A C24A 110.0(2)
O3A C22A C23A 110.45(19)
C21A C22A C23A 110.1(2)
C24A C22A C23A 110.0(2)
C22A C23A H23A 109.5
C22A C23A H23B 109.5
H23A C23A H23B 109.5
C22A C23A H23C 109.5
H23A C23A H23C 109.5
H23B C23A H23C 109.5
C22A C24A H24A 109.5
C22A C24A H24B 109.5
H24A C24A H24B 109.5
C22A C24A H24C 109.5
H24A C24A H24C 109.5
H24B C24A H24C 109.5
Cl2A C25A Cl1A 111.28(14)
Cl2A C25A H25A 109.4
Cl1A C25A H25A 109.4
Cl2A C25A H25B 109.4
Cl1A C25A H25B 109.4
H25A C25A H25B 108.0
N1B C1B C2B 121.6(2)
N1B C1B H1B 119.2
C2B C1B H1B 119.2
C1B C2B C3B 118.7(2)
C1B C2B H2B 120.6
C3B C2B H2B 120.6
C4B C3B C2B 119.6(2)
C4B C3B H3B 120.2
C2B C3B H3B 120.2
C3B C4B C5B 119.7(2)
C3B C4B H4B 120.2
C5B C4B H4B 120.2
N1B C5B C4B 119.9(2)
N1B C5B C6B 116.2(2)
C4B C5B C6B 123.9(2)
O1B C6B C5B 109.84(18)
O1B C6B C7B 107.46(19)
C5B C6B C7B 110.03(19)
O1B C6B C8B 107.66(18)
C5B C6B C8B 110.45(19)
C7B C6B C8B 111.3(2)
C6B C7B H7B1 109.5
C6B C7B H7B2 109.5
H7B1 C7B H7B2 109.5
C6B C7B H7B3 109.5
H7B1 C7B H7B3 109.5
H7B2 C7B H7B3 109.5
C6B C8B H8B1 109.5
C6B C8B H8B2 109.5
H8B1 C8B H8B2 109.5
C6B C8B H8B3 109.5
H8B1 C8B H8B3 109.5
H8B2 C8B H8B3 109.5
N2B C9B C10B 121.1(2)
N2B C9B H9B 119.4
C10B C9B H9B 119.4
C9B C10B C11B 119.0(2)
C9B C10B H10B 120.5
C11B C10B H10B 120.5
C10B C11B C12B 119.7(2)
C10B C11B H11B 120.2
C12B C11B H11B 120.2
C13B C12B C11B 119.3(2)
C13B C12B H12B 120.3
C11B C12B H12B 120.3
N2B C13B C12B 120.3(2)
N2B C13B C14B 115.2(2)
C12B C13B C14B 124.4(2)
O2B C14B C13B 109.20(18)
O2B C14B C16B 107.67(19)
C13B C14B C16B 111.04(19)
O2B C14B C15B 109.00(18)
C13B C14B C15B 109.72(19)
C16B C14B C15B 110.2(2)
C14B C15B H15D 109.5
C14B C15B H15E 109.5
H15D C15B H15E 109.5
C14B C15B H15F 109.5
H15D C15B H15F 109.5
H15E C15B H15F 109.5
C14B C16B H16D 109.5
C14B C16B H16E 109.5
H16D C16B H16E 109.5
C14B C16B H16F 109.5
H16D C16B H16F 109.5
H16E C16B H16F 109.5
N3B C17B C18B 121.4(2)
N3B C17B H17B 119.3
C18B C17B H17B 119.3
C17B C18B C19B 118.8(2)
C17B C18B H18B 120.6
C19B C18B H18B 120.6
C20B C19B C18B 119.6(2)
C20B C19B H19B 120.2
C18B C19B H19B 120.2
C19B C20B C21B 119.8(2)
C19B C20B H20B 120.1
C21B C20B H20B 120.1
N3B C21B C20B 120.1(2)
N3B C21B C22B 115.7(2)
C20B C21B C22B 124.1(2)
O3B C22B C21B 108.39(19)
O3B C22B C23B 110.9(2)
C21B C22B C23B 110.7(2)
O3B C22B C24B 107.1(2)
C21B C22B C24B 110.0(2)
C23B C22B C24B 109.7(2)
C22B C23B H23D 109.5
C22B C23B H23E 109.5
H23D C23B H23E 109.5
C22B C23B H23F 109.5
H23D C23B H23F 109.5
H23E C23B H23F 109.5
C22B C24B H24D 109.5
C22B C24B H24E 109.5
H24D C24B H24E 109.5
C22B C24B H24F 109.5
H24D C24B H24F 109.5
H24E C24B H24F 109.5
Cl1B C25B Cl2B 110.74(15)
Cl1B C25B H25C 109.5
Cl2B C25B H25C 109.5
Cl1B C25B H25D 109.5
Cl2B C25B H25D 109.5
H25C C25B H25D 108.1
F5A P1A F1A 90.58(10)
F5A P1A F2A 90.01(11)
F1A P1A F2A 89.46(10)
F5A P1A F6A 90.84(10)
F1A P1A F6A 178.54(10)
F2A P1A F6A 90.85(10)
F5A P1A F4A 90.82(10)
F1A P1A F4A 90.10(9)
F2A P1A F4A 179.06(11)
F6A P1A F4A 89.57(10)
F5A P1A F3A 179.49(11)
F1A P1A F3A 89.92(9)
F2A P1A F3A 89.89(10)
F6A P1A F3A 88.65(9)
F4A P1A F3A 89.28(9)
F6B P1B F5B 90.84(11)
F6B P1B F3B 90.25(9)
F5B P1B F3B 178.77(11)
F6B P1B F1B 179.23(11)
F5B P1B F1B 89.70(11)
F3B P1B F1B 89.21(9)
F6B P1B F2B 90.55(9)
F5B P1B F2B 90.56(9)
F3B P1B F2B 90.00(8)
F1B P1B F2B 90.00(9)
F6B P1B F4B 89.65(9)
F5B P1B F4B 89.79(9)
F3B P1B F4B 89.64(8)
F1B P1B F4B 89.79(9)
F2B P1B F4B 179.59(10)

loop_
_geom_bond_atom_site_label_1
_geom_bond_atom_site_label_2
_geom_bond_distance
Ir1A O1A 1.9325(15)
Ir1A O2A 1.9453(15)
Ir1A O3A 1.9930(16)
Ir1A N1A 2.0303(19)
Ir1A N2A 2.0387(19)
Ir1A N3A 2.0658(19)
Ir1B O1B 1.9361(15)
Ir1B O2B 1.9564(16)
Ir1B O3B 1.9864(16)
Ir1B N1B 2.030(2)
Ir1B N2B 2.037(2)
Ir1B N3B 2.0697(19)
N1A C1A 1.355(3)
N1A C5A 1.354(3)
N2A C9A 1.344(3)
N2A C13A 1.353(3)
N3A C17A 1.354(3)
N3A C21A 1.356(3)
N1B C5B 1.351(3)
N1B C1B 1.351(3)
N2B C9B 1.350(3)
N2B C13B 1.350(3)
N3B C17B 1.351(3)
N3B C21B 1.353(3)
O1A C6A 1.439(3)
O2A C14A 1.438(3)
O3A C22A 1.420(3)
O1B C6B 1.433(3)
O2B C14B 1.435(3)
O3B C22B 1.427(3)
C1A C2A 1.373(3)
C1A H1A 0.9300
C2A C3A 1.383(3)
C2A H2A 0.9300
C3A C4A 1.389(3)
C3A H3A 0.9300
C4A C5A 1.391(3)
C4A H4A 0.9300
C5A C6A 1.517(3)
C6A C7A 1.529(3)
C6A C8A 1.528(3)
C7A H7A1 0.9600
C7A H7A2 0.9600
C7A H7A3 0.9600
C8A H8A1 0.9600
C8A H8A2 0.9600
C8A H8A3 0.9600
C9A C10A 1.375(3)
C9A H9A 0.9300
C10A C11A 1.394(3)
C10A H10A 0.9300
C11A C12A 1.376(3)
C11A H11A 0.9300
C12A C13A 1.392(3)
C12A H12A 0.9300
C13A C14A 1.516(3)
C14A C16A 1.529(3)
C14A C15A 1.533(3)
C15A H15A 0.9600
C15A H15B 0.9600
C15A H15C 0.9600
C16A H16A 0.9600
C16A H16B 0.9600
C16A H16C 0.9600
C17A C18A 1.375(3)
C17A H17A 0.9300
C18A C19A 1.386(4)
C18A H18A 0.9300
C19A C20A 1.384(4)
C19A H19A 0.9300
C20A C21A 1.390(3)
C20A H20A 0.9300
C21A C22A 1.525(3)
C22A C24A 1.531(3)
C22A C23A 1.536(3)
C23A H23A 0.9600
C23A H23B 0.9600
C23A H23C 0.9600
C24A H24A 0.9600
C24A H24B 0.9600
C24A H24C 0.9600
C25A Cl2A 1.772(3)
C25A Cl1A 1.767(3)
C25A H25A 0.9700
C25A H25B 0.9700
C1B C2B 1.378(3)
C1B H1B 0.9300
C2B C3B 1.389(4)
C2B H2B 0.9300
C3B C4B 1.383(3)
C3B H3B 0.9300
C4B C5B 1.396(3)
C4B H4B 0.9300
C5B C6B 1.520(3)
C6B C7B 1.524(3)
C6B C8B 1.533(3)
C7B H7B1 0.9600
C7B H7B2 0.9600
C7B H7B3 0.9600
C8B H8B1 0.9600
C8B H8B2 0.9600
C8B H8B3 0.9600
C9B C10B 1.381(3)
C9B H9B 0.9300
C10B C11B 1.382(4)
C10B H10B 0.9300
C11B C12B 1.385(4)
C11B H11B 0.9300
C12B C13B 1.388(3)
C12B H12B 0.9300
C13B C14B 1.522(3)
C14B C16B 1.527(3)
C14B C15B 1.540(3)
C15B H15D 0.9600
C15B H15E 0.9600
C15B H15F 0.9600
C16B H16D 0.9600
C16B H16E 0.9600
C16B H16F 0.9600
C17B C18B 1.380(3)
C17B H17B 0.9300
C18B C19B 1.389(4)
C18B H18B 0.9300
C19B C20B 1.377(4)
C19B H19B 0.9300
C20B C21B 1.390(3)
C20B H20B 0.9300
C21B C22B 1.523(3)
C22B C23B 1.531(3)
C22B C24B 1.539(3)
C23B H23D 0.9600
C23B H23E 0.9600
C23B H23F 0.9600
C24B H24D 0.9600
C24B H24E 0.9600
C24B H24F 0.9600
C25B Cl1B 1.771(3)
C25B Cl2B 1.782(3)
C25B H25C 0.9700
C25B H25D 0.9700
P1A F5A 1.5841(17)
P1A F1A 1.5945(16)
P1A F2A 1.5983(17)
P1A F6A 1.5984(16)
P1A F4A 1.6044(17)
P1A F3A 1.6065(16)
P1B F6B 1.5863(16)
P1B F5B 1.5940(17)
P1B F3B 1.6020(16)
P1B F1B 1.6039(16)
P1B F2B 1.6051(16)
P1B F4B 1.6143(16)

loop_
_geom_torsion_atom_site_label_1
_geom_torsion_atom_site_label_2
_geom_torsion_atom_site_label_3
_geom_torsion_atom_site_label_4
_geom_torsion
O1A Ir1A N1A C1A 168.41(19)
O2A Ir1A N1A C1A 71.62(19)
O3A Ir1A N1A C1A -99.07(19)
N2A Ir1A N1A C1A 119.8(5)
N3A Ir1A N1A C1A -19.53(19)
O1A Ir1A N1A C5A -7.28(15)
O2A Ir1A N1A C5A -104.07(15)
O3A Ir1A N1A C5A 85.24(16)
N2A Ir1A N1A C5A -55.9(6)
N3A Ir1A N1A C5A 164.78(16)
O1A Ir1A N2A C9A 92.76(18)
O2A Ir1A N2A C9A -170.31(19)
O3A Ir1A N2A C9A -0.45(18)
N1A Ir1A N2A C9A 140.9(5)
N3A Ir1A N2A C9A -79.68(19)
O1A Ir1A N2A C13A -86.81(16)
O2A Ir1A N2A C13A 10.12(15)
O3A Ir1A N2A C13A 179.98(15)
N1A Ir1A N2A C13A -38.7(6)
N3A Ir1A N2A C13A 100.75(16)
O1A Ir1A N3A C17A 162.7(4)
O2A Ir1A N3A C17A 0.27(18)
O3A Ir1A N3A C17A -171.86(19)
N1A Ir1A N3A C17A 93.54(18)
N2A Ir1A N3A C17A -81.16(18)
O1A Ir1A N3A C21A -12.8(6)
O2A Ir1A N3A C21A -175.22(16)
O3A Ir1A N3A C21A 12.65(15)
N1A Ir1A N3A C21A -81.95(16)
N2A Ir1A N3A C21A 103.34(16)
O1B Ir1B N1B C5B 7.56(16)
O2B Ir1B N1B C5B 103.48(16)
O3B Ir1B N1B C5B -84.92(16)
N2B Ir1B N1B C5B 54.6(6)
N3B Ir1B N1B C5B -164.34(16)
O1B Ir1B N1B C1B -170.4(2)
O2B Ir1B N1B C1B -74.5(2)
O3B Ir1B N1B C1B 97.1(2)
N2B Ir1B N1B C1B -123.4(5)
N3B Ir1B N1B C1B 17.7(2)
O1B Ir1B N2B C9B -96.21(19)
O2B Ir1B N2B C9B 167.70(19)
O3B Ir1B N2B C9B -3.06(19)
N1B Ir1B N2B C9B -142.7(5)
N3B Ir1B N2B C9B 75.98(19)
O1B Ir1B N2B C13B 84.16(16)
O2B Ir1B N2B C13B -11.93(15)
O3B Ir1B N2B C13B 177.31(16)
N1B Ir1B N2B C13B 37.6(6)
N3B Ir1B N2B C13B -103.64(16)
O1B Ir1B N3B C17B -170.4(4)
O2B Ir1B N3B C17B -2.46(19)
O3B Ir1B N3B C17B 169.70(19)
N1B Ir1B N3B C17B -96.14(19)
N2B Ir1B N3B C17B 78.75(19)
O1B Ir1B N3B C21B 6.8(6)
O2B Ir1B N3B C21B 174.67(16)
O3B Ir1B N3B C21B -13.17(16)
N1B Ir1B N3B C21B 80.99(17)
N2B Ir1B N3B C21B -104.12(16)
O2A Ir1A O1A C6A 105.31(15)
O3A Ir1A O1A C6A -81.98(15)
N1A Ir1A O1A C6A 12.99(15)
N2A Ir1A O1A C6A -173.11(15)
N3A Ir1A O1A C6A -57.0(5)
O1A Ir1A O2A C14A 71.21(14)
O3A Ir1A O2A C14A -73.3(3)
N1A Ir1A O2A C14A 154.25(14)
N2A Ir1A O2A C14A -19.64(14)
N3A Ir1A O2A C14A -111.34(14)
O1A Ir1A O3A C22A 156.07(15)
O2A Ir1A O3A C22A -59.1(4)
N1A Ir1A O3A C22A 73.11(16)
N2A Ir1A O3A C22A -111.98(15)
N3A Ir1A O3A C22A -20.32(15)
O2B Ir1B O1B C6B -106.14(15)
O3B Ir1B O1B C6B 81.28(15)
N1B Ir1B O1B C6B -13.45(15)
N2B Ir1B O1B C6B 172.51(15)
N3B Ir1B O1B C6B 61.7(5)
O1B Ir1B O2B C14B -69.28(15)
O3B Ir1B O2B C14B 72.4(4)
N1B Ir1B O2B C14B -152.03(15)
N2B Ir1B O2B C14B 21.76(14)
N3B Ir1B O2B C14B 112.48(15)
O1B Ir1B O3B C22B -155.57(16)
O2B Ir1B O3B C22B 62.6(4)
N1B Ir1B O3B C22B -72.91(16)
N2B Ir1B O3B C22B 112.38(16)
N3B Ir1B O3B C22B 21.58(15)
C5A N1A C1A C2A -2.4(3)
Ir1A N1A C1A C2A -177.79(17)
N1A C1A C2A C3A -0.3(4)
C1A C2A C3A C4A 1.5(4)
C2A C3A C4A C5A -0.1(4)
C1A N1A C5A C4A 3.8(3)
Ir1A N1A C5A C4A 179.77(17)
C1A N1A C5A C6A -175.5(2)
Ir1A N1A C5A C6A 0.5(2)
C3A C4A C5A N1A -2.6(4)
C3A C4A C5A C6A 176.6(2)
Ir1A O1A C6A C5A -15.6(2)
Ir1A O1A C6A C7A -135.30(15)
Ir1A O1A C6A C8A 105.61(17)
N1A C5A C6A O1A 9.4(3)
C4A C5A C6A O1A -169.8(2)
N1A C5A C6A C7A 127.4(2)
C4A C5A C6A C7A -51.8(3)
N1A C5A C6A C8A -110.1(2)
C4A C5A C6A C8A 70.7(3)
C13A N2A C9A C10A -0.4(3)
Ir1A N2A C9A C10A -179.94(18)
N2A C9A C10A C11A 0.3(4)
C9A C10A C11A C12A 0.4(4)
C10A C11A C12A C13A -1.0(4)
C9A N2A C13A C12A -0.2(3)
Ir1A N2A C13A C12A 179.43(17)
C9A N2A C13A C14A -178.8(2)
Ir1A N2A C13A C14A 0.8(2)
C11A C12A C13A N2A 0.8(3)
C11A C12A C13A C14A 179.3(2)
Ir1A O2A C14A C13A 24.5(2)
Ir1A O2A C14A C16A 145.55(15)
Ir1A O2A C14A C15A -94.88(18)
N2A C13A C14A O2A -15.9(3)
C12A C13A C14A O2A 165.6(2)
N2A C13A C14A C16A -134.1(2)
C12A C13A C14A C16A 47.3(3)
N2A C13A C14A C15A 103.6(2)
C12A C13A C14A C15A -75.0(3)
C21A N3A C17A C18A 0.4(3)
Ir1A N3A C17A C18A -174.87(17)
N3A C17A C18A C19A 0.1(4)
C17A C18A C19A C20A -0.6(4)
C18A C19A C20A C21A 0.5(4)
C17A N3A C21A C20A -0.5(3)
Ir1A N3A C21A C20A 175.27(18)
C17A N3A C21A C22A -179.4(2)
Ir1A N3A C21A C22A -3.6(2)
C19A C20A C21A N3A 0.0(4)
C19A C20A C21A C22A 178.8(2)
Ir1A O3A C22A C21A 23.2(2)
Ir1A O3A C22A C24A 142.28(16)
Ir1A O3A C22A C23A -97.99(19)
N3A C21A C22A O3A -12.0(3)
C20A C21A C22A O3A 169.1(2)
N3A C21A C22A C24A -129.2(2)
C20A C21A C22A C24A 51.9(3)
N3A C21A C22A C23A 109.4(2)
C20A C21A C22A C23A -69.5(3)
C5B N1B C1B C2B 2.5(4)
Ir1B N1B C1B C2B -179.70(18)
N1B C1B C2B C3B -1.2(4)
C1B C2B C3B C4B -0.3(4)
C2B C3B C4B C5B 0.4(4)
C1B N1B C5B C4B -2.3(3)
Ir1B N1B C5B C4B 179.64(18)
C1B N1B C5B C6B 177.4(2)
Ir1B N1B C5B C6B -0.7(3)
C3B C4B C5B N1B 0.8(4)
C3B C4B C5B C6B -178.8(2)
Ir1B O1B C6B C5B 16.0(2)
Ir1B O1B C6B C7B 135.73(16)
Ir1B O1B C6B C8B -104.26(18)
N1B C5B C6B O1B -9.6(3)
C4B C5B C6B O1B 170.1(2)
N1B C5B C6B C7B -127.7(2)
C4B C5B C6B C7B 52.0(3)
N1B C5B C6B C8B 109.0(2)
C4B C5B C6B C8B -71.3(3)
C13B N2B C9B C10B 0.1(3)
Ir1B N2B C9B C10B -179.54(17)
N2B C9B C10B C11B -0.7(4)
C9B C10B C11B C12B 0.4(4)
C10B C11B C12B C13B 0.5(4)
C9B N2B C13B C12B 0.9(3)
Ir1B N2B C13B C12B -179.50(17)
C9B N2B C13B C14B -179.3(2)
Ir1B N2B C13B C14B 0.4(2)
C11B C12B C13B N2B -1.1(4)
C11B C12B C13B C14B 179.0(2)
Ir1B O2B C14B C13B -26.5(2)
Ir1B O2B C14B C16B -147.16(15)
Ir1B O2B C14B C15B 93.34(19)
N2B C13B C14B O2B 16.5(3)
C12B C13B C14B O2B -163.7(2)
N2B C13B C14B C16B 135.0(2)
C12B C13B C14B C16B -45.1(3)
N2B C13B C14B C15B -102.9(2)
C12B C13B C14B C15B 76.9(3)
C21B N3B C17B C18B 0.0(3)
Ir1B N3B C17B C18B 176.95(17)
N3B C17B C18B C19B -0.8(4)
C17B C18B C19B C20B 0.9(4)
C18B C19B C20B C21B -0.3(4)
C17B N3B C21B C20B 0.7(3)
Ir1B N3B C21B C20B -176.55(17)
C17B N3B C21B C22B -179.3(2)
Ir1B N3B C21B C22B 3.4(3)
C19B C20B C21B N3B -0.6(4)
C19B C20B C21B C22B 179.5(2)
Ir1B O3B C22B C21B -24.8(2)
Ir1B O3B C22B C23B 96.9(2)
Ir1B O3B C22B C24B -143.42(16)
N3B C21B C22B O3B 13.0(3)
C20B C21B C22B O3B -167.0(2)
N3B C21B C22B C23B -108.8(2)
C20B C21B C22B C23B 71.1(3)
N3B C21B C22B C24B 129.8(2)
C20B C21B C22B C24B -50.3(3)
